data_4517168
loop_
_publ_author_name
'Song, Heng'
'Yang, Zhuoyi'
'Tung, Chen-Ho'
'Wang, Wenguang'

_publ_section_title
;
 Iron-Catalyzed Reductive Coupling of Nitroarenes with Olefins:
 Intermediate of Iron--Nitroso Complex
;
_journal_name_full 'ACS Catalysis'
_journal_page_first 276
_journal_paper_doi 10.1021/acscatal.9b03604
_journal_year 2019
_chemical_formula_moiety 'C17 H15 N'
_chemical_formula_sum 'C17 H15 N'
_chemical_formula_weight 233.30
_space_group_crystal_system orthorhombic
_space_group_IT_number 61
_space_group_name_Hall '-P 2ac 2ab'
_space_group_name_H-M_alt 'P b c a'
_atom_sites_solution_hydrogens geom
_audit_creation_date 2018-06-27
_audit_creation_method
;
Olex2 1.2
(compiled 2017.03.28 svn.r3405 for OlexSys, GUI svn.r5337)
;
_cell_angle_alpha 90
_cell_angle_beta 90
_cell_angle_gamma 90
_cell_formula_units_Z 8
_cell_length_a 16.3043(4)
_cell_length_b 8.1054(2)
_cell_length_c 18.5358(5)
_cell_measurement_reflns_used 4309
_cell_measurement_temperature 293(2)
_cell_measurement_theta_max 76.9320
_cell_measurement_theta_min 4.7200
_cell_volume 2449.56(11)
_computing_cell_refinement 'CrysAlisPro 1.171.39.30d (Rigaku OD, 2017)'
_computing_data_collection 'CrysAlisPro 1.171.39.30d (Rigaku OD, 2017)'
_computing_data_reduction 'CrysAlisPro 1.171.39.30d (Rigaku OD, 2017)'
_computing_molecular_graphics 'Olex2 (Dolomanov et al., 2009)'
_computing_publication_material 'Olex2 (Dolomanov et al., 2009)'
_computing_structure_refinement 'ShelXL (Sheldrick, 2015)'
_diffrn_ambient_temperature 293(2)
_diffrn_detector 'CCD plate'
_diffrn_detector_type HyPix
_diffrn_measured_fraction_theta_full 0.985
_diffrn_measured_fraction_theta_max 0.930
_diffrn_measurement_details
;
List of Runs (angles in degrees, time in seconds):

  # Type    Start    End  Width  t~exp~   \w     \q     \k     \f   Frames
--------------------------------------------------------------------------
  1  \w      2.00  69.00   1.00    0.10    --   48.20 -96.00  90.00   67
  2  \w   -159.00-108.00   1.00    0.10    --  -86.25 -63.00-173.00   51
  3  \w     40.00 100.00   1.00    0.10    --  107.75 -96.00  90.00   60
  4  \w     93.00 151.00   1.00    0.10    --  107.75  66.00 103.00   58
  5  \w   -120.00 -70.00   1.00    0.10    --  -48.20-125.00 120.00   50
  6  \w   -116.00 -82.00   1.00    0.10    --  -48.20-125.00   0.00   34
  7  \w     38.00  91.00   1.00    0.10    --  107.75 -99.00-180.00   53
  8  \w     35.00 120.00   1.00    0.10    --  107.75 -37.00-180.00   85
;
_diffrn_measurement_device 'four-circle diffractometer'
_diffrn_measurement_device_type 'XtaLAB Synergy, Dualflex, HyPix'
_diffrn_measurement_method '\w scans'
_diffrn_orient_matrix_type 'CrysAlisPro convention (1999,Acta A55,543-557)'
_diffrn_orient_matrix_UB_11 -0.0172748000
_diffrn_orient_matrix_UB_12 0.1452613000
_diffrn_orient_matrix_UB_13 -0.0513585000
_diffrn_orient_matrix_UB_21 -0.0673783000
_diffrn_orient_matrix_UB_22 -0.1019472000
_diffrn_orient_matrix_UB_23 -0.0375510000
_diffrn_orient_matrix_UB_31 -0.0639595000
_diffrn_orient_matrix_UB_32 0.0682478000
_diffrn_orient_matrix_UB_33 0.0534227000
_diffrn_radiation_monochromator mirror
_diffrn_radiation_probe x-ray
_diffrn_radiation_type CuK\a
_diffrn_radiation_wavelength 1.54184
_diffrn_reflns_av_R_equivalents 0.0293
_diffrn_reflns_av_unetI/netI 0.0266
_diffrn_reflns_Laue_measured_fraction_full 0.985
_diffrn_reflns_Laue_measured_fraction_max 0.930
_diffrn_reflns_limit_h_max 20
_diffrn_reflns_limit_h_min -20
_diffrn_reflns_limit_k_max 9
_diffrn_reflns_limit_k_min -8
_diffrn_reflns_limit_l_max 22
_diffrn_reflns_limit_l_min -17
_diffrn_reflns_number 7563
_diffrn_reflns_point_group_measured_fraction_full 0.985
_diffrn_reflns_point_group_measured_fraction_max 0.930
_diffrn_reflns_theta_full 67.684
_diffrn_reflns_theta_max 77.032
_diffrn_reflns_theta_min 4.771
_diffrn_source 'micro-focus sealed X-ray tube'
_diffrn_source_type 'PhotonJet (Cu) X-ray Source'
_exptl_absorpt_coefficient_mu 0.559
_exptl_absorpt_correction_T_max 1.00000
_exptl_absorpt_correction_T_min 0.50245
_exptl_absorpt_correction_type multi-scan
_exptl_absorpt_process_details
;
CrysAlisPro 1.171.39.30d (Rigaku Oxford Diffraction, 2017)
Empirical absorption correction using spherical harmonics,
 implemented in SCALE3 ABSPACK scaling algorithm.
;
_exptl_crystal_density_diffrn 1.265
_exptl_crystal_description block
_exptl_crystal_F_000 992
_refine_diff_density_max 0.196
_refine_diff_density_min -0.370
_refine_diff_density_rms 0.081
_refine_ls_extinction_method none
_refine_ls_goodness_of_fit_ref 1.093
_refine_ls_hydrogen_treatment constr
_refine_ls_matrix_type full
_refine_ls_number_parameters 163
_refine_ls_number_reflns 2405
_refine_ls_number_restraints 0
_refine_ls_restrained_S_all 1.093
_refine_ls_R_factor_all 0.0548
_refine_ls_R_factor_gt 0.0463
_refine_ls_shift/su_max 0.004
_refine_ls_shift/su_mean 0.001
_refine_ls_structure_factor_coef Fsqd
_refine_ls_weighting_details 'w=1/[\s^2^(Fo^2^)+(0.0715P)^2^+0.7367P] where P=(Fo^2^+2Fc^2^)/3'
_refine_ls_weighting_scheme calc
_refine_ls_wR_factor_gt 0.1182
_refine_ls_wR_factor_ref 0.1294
_reflns_Friedel_coverage 0.000
_reflns_number_gt 2106
_reflns_number_total 2405
_reflns_threshold_expression 'I > 2\s(I)'
_cod_data_source_file cs9b03604_si_002.cif
_cod_data_source_block 6l
_cod_database_code 4517168
_shelxl_version_number 2013-4
_chemical_oxdiff_formula CNH
_shelx_space_group_comment
;
The symmetry employed for this shelxl refinement is uniquely defined
by the following loop, which should always be used as a source of
symmetry information in preference to the above space-group names.
They are only intended as comments.
;
_diffrn_oxdiff_ac3_digest_frames
;
013585af86dd30025d5f763c8d5f5bc09c00458cf89
;
_reflns_odcompleteness_completeness 99.17
_reflns_odcompleteness_iscentric 1
_reflns_odcompleteness_theta 66.97
_olex2_refinement_description
;
1. Fixed Uiso
 At 1.2 times of:
  All C(H) groups, All C(H,H) groups, All N(H) groups
2.a Secondary CH2 refined with riding coordinates:
 C2(H2A,H2B), C4(H4A,H4B), C3(H3A,H3B)
2.b Aromatic/amide H refined with riding coordinates:
 N14(H14), C15(H15), C9(H9), C6(H6), C18(H18), C8(H8), C7(H7), C16(H16),
 C17(H17)
;
_olex2_submission_special_instructions 'No special instructions were received'
_oxdiff_exptl_absorpt_empirical_details
;
Empirical correction (ABSPACK) includes:
- Absorption correction using spherical harmonics
- Frame scaling
;
_oxdiff_exptl_absorpt_empirical_full_max 1.412
_oxdiff_exptl_absorpt_empirical_full_min 0.706

loop_
_space_group_symop_operation_xyz
'x, y, z'
'-x+1/2, -y, z+1/2'
'-x, y+1/2, -z+1/2'
'x+1/2, -y+1/2, -z'
'-x, -y, -z'
'x-1/2, y, -z-1/2'
'x, -y-1/2, z-1/2'
'-x-1/2, y-1/2, z'

loop_
_atom_site_label
_atom_site_type_symbol
_atom_site_fract_x
_atom_site_fract_y
_atom_site_fract_z
_atom_site_U_iso_or_equiv
_atom_site_adp_type
_atom_site_occupancy
_atom_site_site_symmetry_order
_atom_site_calc_flag
_atom_site_refinement_flags_posn
N14 N 0.51901(7) 0.46491(14) 0.34498(6) 0.0246(3) Uani 1 1 d .
H14 H 0.5671 0.4446 0.3618 0.030 Uiso 1 1 calc R
C12 C 0.38212(8) 0.49479(16) 0.33658(7) 0.0231(3) Uani 1 1 d .
C1 C 0.50257(8) 0.52323(16) 0.27699(7) 0.0230(3) Uani 1 1 d .
C11 C 0.41914(8) 0.54416(16) 0.26938(8) 0.0227(3) Uani 1 1 d .
C10 C 0.38094(8) 0.61121(16) 0.20401(7) 0.0224(3) Uani 1 1 d .
C13 C 0.44676(8) 0.44386(16) 0.38222(7) 0.0236(3) Uani 1 1 d .
C15 C 0.30145(9) 0.48310(19) 0.36211(8) 0.0293(3) Uani 1 1 d .
H15 H 0.2577 0.5168 0.3335 0.035 Uiso 1 1 calc R
C5 C 0.41140(8) 0.56637(17) 0.13553(8) 0.0253(3) Uani 1 1 d .
C9 C 0.31586(8) 0.72378(17) 0.20832(8) 0.0275(3) Uani 1 1 d .
H9 H 0.2938 0.7500 0.2532 0.033 Uiso 1 1 calc R
C2 C 0.56757(8) 0.56880(17) 0.22387(8) 0.0274(3) Uani 1 1 d .
H2A H 0.6208 0.5480 0.2455 0.033 Uiso 1 1 calc R
H2B H 0.5638 0.6862 0.2143 0.033 Uiso 1 1 calc R
C6 C 0.37845(9) 0.64170(19) 0.07463(8) 0.0303(3) Uani 1 1 d .
H6 H 0.3986 0.6135 0.0293 0.036 Uiso 1 1 calc R
C18 C 0.43307(9) 0.38082(18) 0.45113(8) 0.0293(3) Uani 1 1 d .
H18 H 0.4764 0.3473 0.4803 0.035 Uiso 1 1 calc R
C8 C 0.28378(9) 0.79679(19) 0.14673(9) 0.0329(4) Uani 1 1 d .
H8 H 0.2407 0.8715 0.1504 0.040 Uiso 1 1 calc R
C7 C 0.31613(9) 0.7580(2) 0.07978(8) 0.0337(4) Uani 1 1 d .
H7 H 0.2963 0.8095 0.0385 0.040 Uiso 1 1 calc R
C16 C 0.28774(9) 0.4208(2) 0.43038(9) 0.0360(4) Uani 1 1 d .
H16 H 0.2343 0.4124 0.4474 0.043 Uiso 1 1 calc R
C17 C 0.35288(10) 0.3699(2) 0.47447(8) 0.0346(4) Uani 1 1 d .
H17 H 0.3419 0.3282 0.5202 0.042 Uiso 1 1 calc R
C4 C 0.47519(9) 0.43168(18) 0.12849(8) 0.0304(3) Uani 1 1 d .
H4A H 0.4768 0.3967 0.0785 0.036 Uiso 1 1 calc R
H4B H 0.4572 0.3379 0.1569 0.036 Uiso 1 1 calc R
C3 C 0.56284(9) 0.47573(19) 0.15169(8) 0.0315(4) Uani 1 1 d .
H3A H 0.5878 0.5432 0.1144 0.038 Uiso 1 1 calc R
H3B H 0.5946 0.3749 0.1556 0.038 Uiso 1 1 calc R

loop_
_atom_site_aniso_label
_atom_site_aniso_U_11
_atom_site_aniso_U_22
_atom_site_aniso_U_33
_atom_site_aniso_U_23
_atom_site_aniso_U_13
_atom_site_aniso_U_12
N14 0.0203(6) 0.0248(6) 0.0289(6) 0.0026(5) -0.0013(4) 0.0011(4)
C12 0.0235(7) 0.0199(6) 0.0258(7) -0.0037(5) 0.0001(5) -0.0004(5)
C1 0.0228(6) 0.0176(6) 0.0284(7) 0.0001(5) 0.0008(5) -0.0004(5)
C11 0.0222(6) 0.0192(6) 0.0266(7) -0.0022(5) 0.0010(5) 0.0005(5)
C10 0.0204(6) 0.0198(6) 0.0269(7) -0.0006(5) -0.0018(5) -0.0034(5)
C13 0.0234(6) 0.0209(6) 0.0265(7) -0.0028(5) 0.0010(5) -0.0009(5)
C15 0.0237(7) 0.0345(8) 0.0297(7) -0.0029(6) 0.0007(6) 0.0011(6)
C5 0.0244(6) 0.0224(7) 0.0290(7) -0.0012(5) -0.0004(5) -0.0046(5)
C9 0.0211(6) 0.0269(7) 0.0346(7) -0.0036(6) -0.0034(5) 0.0000(5)
C2 0.0221(6) 0.0253(7) 0.0350(8) 0.0064(6) 0.0030(6) 0.0012(5)
C6 0.0306(7) 0.0329(8) 0.0276(7) -0.0014(6) -0.0048(5) -0.0068(6)
C18 0.0326(7) 0.0297(7) 0.0257(7) -0.0010(6) -0.0018(6) -0.0009(6)
C8 0.0254(7) 0.0294(8) 0.0440(9) -0.0010(7) -0.0102(6) 0.0014(6)
C7 0.0323(8) 0.0333(8) 0.0355(8) 0.0033(6) -0.0135(6) -0.0052(6)
C16 0.0275(7) 0.0482(10) 0.0324(8) -0.0017(7) 0.0065(6) -0.0029(7)
C17 0.0377(8) 0.0411(8) 0.0251(7) 0.0007(6) 0.0053(6) -0.0035(7)
C4 0.0357(8) 0.0257(7) 0.0296(7) -0.0031(6) 0.0051(6) 0.0029(6)
C3 0.0308(7) 0.0314(8) 0.0323(8) 0.0049(6) 0.0078(6) 0.0081(6)

loop_
_atom_type_symbol
_atom_type_description
_atom_type_scat_dispersion_real
_atom_type_scat_dispersion_imag
_atom_type_scat_source
C C 0.0181 0.0091 'International Tables Vol C Tables 4.2.6.8 and 6.1.1.4'
H H 0.0000 0.0000 'International Tables Vol C Tables 4.2.6.8 and 6.1.1.4'
N N 0.0311 0.0180 'International Tables Vol C Tables 4.2.6.8 and 6.1.1.4'

loop_
_geom_angle_atom_site_label_1
_geom_angle_atom_site_label_2
_geom_angle_atom_site_label_3
_geom_angle
C1 N14 H14 125.2
C1 N14 C13 109.64(11)
C13 N14 H14 125.2
C13 C12 C11 106.63(12)
C15 C12 C11 134.76(13)
C15 C12 C13 118.57(13)
N14 C1 C11 109.22(12)
N14 C1 C2 123.52(12)
C11 C1 C2 127.06(13)
C12 C11 C10 129.72(12)
C1 C11 C12 106.91(12)
C1 C11 C10 123.33(12)
C5 C10 C11 119.89(12)
C9 C10 C11 121.04(12)
C9 C10 C5 119.04(13)
N14 C13 C12 107.57(12)
N14 C13 C18 129.96(13)
C18 C13 C12 122.44(13)
C12 C15 H15 120.5
C16 C15 C12 119.10(14)
C16 C15 H15 120.5
C10 C5 C4 120.36(13)
C6 C5 C10 118.75(13)
C6 C5 C4 120.80(13)
C10 C9 H9 119.5
C8 C9 C10 121.06(14)
C8 C9 H9 119.5
C1 C2 H2A 108.6
C1 C2 H2B 108.6
C1 C2 C3 114.64(12)
H2A C2 H2B 107.6
C3 C2 H2A 108.6
C3 C2 H2B 108.6
C5 C6 H6 119.2
C7 C6 C5 121.63(14)
C7 C6 H6 119.2
C13 C18 H18 121.2
C17 C18 C13 117.54(13)
C17 C18 H18 121.2
C9 C8 H8 120.1
C7 C8 C9 119.78(14)
C7 C8 H8 120.1
C6 C7 H7 120.2
C8 C7 C6 119.63(14)
C8 C7 H7 120.2
C15 C16 H16 119.4
C15 C16 C17 121.28(14)
C17 C16 H16 119.4
C18 C17 C16 121.07(14)
C18 C17 H17 119.5
C16 C17 H17 119.5
C5 C4 H4A 108.1
C5 C4 H4B 108.1
C5 C4 C3 116.61(12)
H4A C4 H4B 107.3
C3 C4 H4A 108.1
C3 C4 H4B 108.1
C2 C3 H3A 108.8
C2 C3 H3B 108.8
C4 C3 C2 113.86(12)
C4 C3 H3A 108.8
C4 C3 H3B 108.8
H3A C3 H3B 107.7

loop_
_geom_bond_atom_site_label_1
_geom_bond_atom_site_label_2
_geom_bond_distance
N14 H14 0.8600
N14 C1 1.3723(18)
N14 C13 1.3760(17)
C12 C11 1.4408(19)
C12 C13 1.4131(19)
C12 C15 1.4010(19)
C1 C11 1.3780(18)
C1 C2 1.4931(19)
C11 C10 1.4669(19)
C10 C5 1.4107(19)
C10 C9 1.4017(19)
C13 C18 1.394(2)
C15 H15 0.9300
C15 C16 1.381(2)
C5 C6 1.391(2)
C5 C4 1.513(2)
C9 H9 0.9300
C9 C8 1.388(2)
C2 H2A 0.9700
C2 H2B 0.9700
C2 C3 1.538(2)
C6 H6 0.9300
C6 C7 1.389(2)
C18 H18 0.9300
C18 C17 1.380(2)
C8 H8 0.9300
C8 C7 1.385(2)
C7 H7 0.9300
C16 H16 0.9300
C16 C17 1.402(2)
C17 H17 0.9300
C4 H4A 0.9700
C4 H4B 0.9700
C4 C3 1.535(2)
C3 H3A 0.9700
C3 H3B 0.9700
